data_1526322
loop_
_publ_author_name
'Henry, P.F.'
'Weller, M.T.'
'Wilson, C.C.'

_publ_section_title
;
 Structural investigation of TS-1: determination of the true nonrandom
 titanium framework substitution and silicon vacancy distribution from
 powder neutron diffraction studies using isotopes
;
_journal_name_full 'J. Phys. Chem. B'
_journal_page_first 7452
_journal_page_last 7458
_journal_volume 105
_journal_year 2001
_chemical_formula_sum 'O2 Si0.9483 Ti0.0167'
_chemical_name_systematic '(Ti0.0167 Si0.9483) O2'
_space_group_IT_number 62
_symmetry_space_group_name_Hall '-P 2ac 2n'
_symmetry_space_group_name_H-M 'P n m a'
_cell_angle_alpha 90
_cell_angle_beta 90
_cell_angle_gamma 90
_cell_formula_units_Z 96
_cell_length_a 20.1403
_cell_length_b 19.9439
_cell_length_c 13.4177
_cell_volume 5389.570
_citation_journal_id_ASTM JPCBFK
_cod_data_source_file Henry_JPCBFK_2001_1434.cif
_cod_data_source_block O2Si0.9483Ti0.0167
_cod_original_cell_volume 5389.57
_cod_database_code 1526322

loop_
_symmetry_equiv_pos_as_xyz
x,y,z
-x+1/2,-y,z+1/2
x+1/2,-y+1/2,-z+1/2
-x,y+1/2,-z
-x,-y,-z
x-1/2,y,-z-1/2
-x-1/2,y-1/2,z-1/2
x,-y-1/2,z

loop_
_atom_site_label
_atom_site_type_symbol
_atom_site_fract_x
_atom_site_fract_y
_atom_site_fract_z
_atom_site_occupancy
_atom_site_U_iso_or_equiv
Si3 Si+4 0.281 0.0589 0.0338 0.97 0.0
Si6 Si+4 0.1888 0.0659 0.6731 1 0.0
Ti2 Ti+4 0.3084 0.8704 0.8162 0.11 0.0
O5 O-2 0.1216 0.0507 0.7321 1 0.0
Si7 Si+4 0.4279 0.8301 0.672 1 0.0
O4 O-2 0.0974 0.0676 -0.0908 1 0.0
O17 O-2 0.4005 0.8689 0.5765 1 0.0
Si2 Si+4 0.3087 0.0283 0.8148 1 0.0
O23 O-2 0.4272 0.75 0.6784 1 0.0
Si11 Si+4 0.074 0.8673 0.8186 1 0.0
O11 O-2 0.12 0.8273 0.7417 1 0.0
O20 O-2 0.2025 0.8737 0.5928 1 0.0
O2 O-2 0.3088 0.0621 -0.0775 1 0.0
Si5 Si+4 0.07 0.0268 0.8154 0.85 0.0
O16 O-2 0.404 -0.0015 0.5834 1 0.0
O6 O-2 0.2421 0.0479 0.7572 1 0.0
O1 O-2 0.3739 0.0573 0.7622 1 0.0
O25 O-2 0.2746 0.75 0.0362 1 0.0
O8 O-2 0.307 0.8517 -0.068 1 0.0
Si12 Si+4 0.1906 0.8268 0.6876 1 0.0
O10 O-2 0.0849 0.8377 -0.072 1 0.0
Si4 Si+4 0.1231 0.0641 0.0215 1 0.0
O14 O-2 0.0797 -0.0506 0.8191 1 0.0
O19 O-2 0.1976 0.0066 0.5943 1 0.0
O24 O-2 0.1982 0.75 0.6554 1 0.0
Si9 Si+4 0.2719 0.8301 0.0337 1 0.0
O18 O-2 0.1857 0.1385 0.6229 1 0.0
Si1 Si+4 0.4207 0.0535 0.6662 0.73 0.0
O12 O-2 0.247 0.8297 0.7712 1 0.0
O26 O-2 0.1121 0.75 0.0544 1 0.0
O3 O-2 0.2023 0.0666 0.0262 1 0.0
Ti3 Ti+4 0.1194 0.8287 0.0342 0.06 0.0
O13 O-2 0.3149 -0.0506 0.8336 1 0.0
O21 O-2 -0.0064 0.0402 0.7909 1 0.0
Si10 Si+4 0.1194 0.8287 0.0342 0.94 0.0
O7 O-2 0.3696 0.8413 0.748 1 0.0
Si8 Si+4 0.3084 0.8704 0.8162 0.89 0.0
O9 O-2 0.1956 0.8515 0.0341 1 0.0
Ti1 Ti+4 0.281 0.0589 0.0338 0.03 0.0
O22 O-2 -0.0038 0.8647 0.7961 1 0.0
O15 O-2 0.4173 0.1261 0.6157 1 0.0
